data_1546400
loop_
_publ_author_name
'Landmann, Johannes'
'Hennig, Philipp T.'
'Ignat'ev, Nikolai'
'Finze, Maik'

_publ_section_title
;
 Borylation of Fluorinated Arenes with the Boron-centred Nucleophile
 B(CN)32&#x2212; -- a Unique Entry to Aryltricyanoborates
;
_journal_name_full 'Chem. Sci.'
_journal_paper_doi 10.1039/C7SC02249B
_journal_year 2017
_chemical_formula_moiety 'C9 H2 B F3 K N3'
_chemical_formula_sum 'C9 H2 B F3 K N3'
_chemical_formula_weight 259.05
_space_group_crystal_system monoclinic
_space_group_IT_number 14
_space_group_name_Hall '-P 2ybc'
_space_group_name_H-M_alt 'P 1 21/c 1'
_symmetry_space_group_name_Hall '-P 2ybc'
_symmetry_space_group_name_H-M 'P 1 21/c 1'
_atom_sites_solution_hydrogens difmap
_atom_sites_solution_primary iterative
_atom_sites_solution_secondary difmap
_audit_creation_method SHELXL-2014/7
_audit_update_record
;
2017-05-09 deposited with the CCDC.
2017-06-26 downloaded from the CCDC.
;
_cell_angle_alpha 90
_cell_angle_beta 90.830(2)
_cell_angle_gamma 90
_cell_formula_units_Z 4
_cell_length_a 7.1368(4)
_cell_length_b 21.0081(11)
_cell_length_c 6.8083(3)
_cell_measurement_reflns_used 5414
_cell_measurement_temperature 100(2)
_cell_measurement_theta_max 26.80
_cell_measurement_theta_min 2.85
_cell_volume 1020.67(9)
_computing_cell_refinement 'Saint+ ver. V8.34A (Bruker AXS)'
_computing_data_collection 'APEX2 ver. 2014.9 (Bruker AXS)'
_computing_data_reduction 'Saint+ ver. V8.34A (Bruker AXS)'
_computing_molecular_graphics 'ShelXLe (Huebschle et all, 2011)'
_computing_publication_material 'SHELXL-2014/7 (Sheldrick, 2014)'
_computing_structure_refinement 'SHELXL-2014/7 (Sheldrick, 2014)'
_computing_structure_solution 'SHELXT (Sheldrick, 2014)'
_diffrn_ambient_temperature 100(2)
_diffrn_detector 'CCD area detector (Apex2)'
_diffrn_measured_fraction_theta_full 1.000
_diffrn_measured_fraction_theta_max 0.998
_diffrn_measurement_device_type 'Bruker X8-APEX II'
_diffrn_measurement_method '\f and \w scans'
_diffrn_radiation_monochromator 'multi-layer mirror'
_diffrn_radiation_type MoK\a
_diffrn_radiation_wavelength 0.71073
_diffrn_reflns_av_R_equivalents 0.0367
_diffrn_reflns_av_unetI/netI 0.0247
_diffrn_reflns_Laue_measured_fraction_full 1.000
_diffrn_reflns_Laue_measured_fraction_max 0.998
_diffrn_reflns_limit_h_max 9
_diffrn_reflns_limit_h_min -9
_diffrn_reflns_limit_k_max 26
_diffrn_reflns_limit_k_min -26
_diffrn_reflns_limit_l_max 8
_diffrn_reflns_limit_l_min -8
_diffrn_reflns_number 13961
_diffrn_reflns_point_group_measured_fraction_full 1.000
_diffrn_reflns_point_group_measured_fraction_max 0.998
_diffrn_reflns_theta_full 26.000
_diffrn_reflns_theta_max 26.815
_diffrn_reflns_theta_min 1.939
_diffrn_source 'rotating-anode (Nonius FR-591)'
_exptl_absorpt_coefficient_mu 0.539
_exptl_absorpt_correction_T_max 0.7454
_exptl_absorpt_correction_T_min 0.7039
_exptl_absorpt_correction_type multi-scan
_exptl_absorpt_process_details 'SadAbs 2014/5 (Bruker AXS)'
_exptl_crystal_colour colourless
_exptl_crystal_density_diffrn 1.686
_exptl_crystal_description block
_exptl_crystal_F_000 512
_exptl_crystal_size_max 0.120
_exptl_crystal_size_mid 0.100
_exptl_crystal_size_min 0.080
_refine_diff_density_max 0.399
_refine_diff_density_min -0.202
_refine_diff_density_rms 0.053
_refine_ls_extinction_method none
_refine_ls_goodness_of_fit_ref 1.051
_refine_ls_hydrogen_treatment refall
_refine_ls_matrix_type full
_refine_ls_number_parameters 162
_refine_ls_number_reflns 2183
_refine_ls_number_restraints 0
_refine_ls_restrained_S_all 1.051
_refine_ls_R_factor_all 0.0353
_refine_ls_R_factor_gt 0.0284
_refine_ls_shift/su_max 0.001
_refine_ls_shift/su_mean 0.000
_refine_ls_structure_factor_coef Fsqd
_refine_ls_weighting_details 'w=1/[\s^2^(Fo^2^)+(0.0214P)^2^+0.7337P] where P=(Fo^2^+2Fc^2^)/3'
_refine_ls_weighting_scheme calc
_refine_ls_wR_factor_gt 0.0616
_refine_ls_wR_factor_ref 0.0647
_reflns_Friedel_coverage 0.000
_reflns_number_gt 1886
_reflns_number_total 2183
_reflns_threshold_expression 'I > 2\s(I)'
_cod_data_source_file c7sc02249b2.cif
_cod_data_source_block JL089_JL_KB4b
_cod_database_code 1546400
_shelx_shelxl_version_number 2014/7
_shelx_space_group_comment
;
The symmetry employed for this shelxl refinement is uniquely defined
by the following loop, which should always be used as a source of
symmetry information in preference to the above space-group names.
They are only intended as comments.
;
_shelx_estimated_absorpt_t_min 0.938
_shelx_estimated_absorpt_t_max 0.958

loop_
_space_group_symop_operation_xyz
'x, y, z'
'-x, y+1/2, -z+1/2'
'-x, -y, -z'
'x, -y-1/2, z-1/2'

loop_
_atom_site_label
_atom_site_type_symbol
_atom_site_fract_x
_atom_site_fract_y
_atom_site_fract_z
_atom_site_U_iso_or_equiv
_atom_site_adp_type
_atom_site_occupancy
_atom_site_site_symmetry_order
_atom_site_calc_flag
K1 K 0.21040(5) 0.68741(2) 0.19830(5) 0.01279(10) Uani 1 1 d
N1 N -0.0024(2) 0.29788(7) 0.1616(2) 0.0188(3) Uani 1 1 d
F1 F 0.14691(14) 0.34361(4) 0.66121(14) 0.0187(2) Uani 1 1 d
C1 C 0.1342(2) 0.32182(7) 0.2104(2) 0.0131(3) Uani 1 1 d
B1 B 0.3207(2) 0.35737(8) 0.2859(3) 0.0119(3) Uani 1 1 d
F2 F 0.05936(14) 0.43583(5) 0.90850(14) 0.0229(2) Uani 1 1 d
N2 N 0.54726(19) 0.27368(6) 0.4879(2) 0.0159(3) Uani 1 1 d
C2 C 0.4494(2) 0.30727(7) 0.4032(2) 0.0125(3) Uani 1 1 d
C3 C 0.4392(2) 0.38103(7) 0.1023(2) 0.0131(3) Uani 1 1 d
F3 F 0.27725(14) 0.58892(4) 0.46262(14) 0.0189(2) Uani 1 1 d
N3 N 0.5307(2) 0.39838(7) -0.0236(2) 0.0202(3) Uani 1 1 d
C4 C 0.2675(2) 0.41625(7) 0.4278(2) 0.0105(3) Uani 1 1 d
H4 H 0.351(2) 0.4930(7) 0.252(2) 0.002(4) Uiso 1 1 d
C5 C 0.1866(2) 0.40449(7) 0.6079(2) 0.0130(3) Uani 1 1 d
H5 H 0.144(3) 0.5476(10) 0.780(3) 0.025(5) Uiso 1 1 d
C6 C 0.1407(2) 0.45212(8) 0.7375(2) 0.0150(3) Uani 1 1 d
C7 C 0.1728(2) 0.51508(8) 0.6933(2) 0.0136(3) Uani 1 1 d
C9 C 0.2982(2) 0.48030(7) 0.3802(2) 0.0121(3) Uani 1 1 d
C8 C 0.2493(2) 0.52679(7) 0.5126(2) 0.0130(3) Uani 1 1 d

loop_
_atom_site_aniso_label
_atom_site_aniso_U_11
_atom_site_aniso_U_22
_atom_site_aniso_U_33
_atom_site_aniso_U_23
_atom_site_aniso_U_13
_atom_site_aniso_U_12
K1 0.01240(17) 0.01309(17) 0.01289(17) 0.00052(13) 0.00035(12) -0.00061(13)
N1 0.0194(7) 0.0177(7) 0.0191(7) 0.0020(6) -0.0046(6) -0.0030(6)
F1 0.0225(5) 0.0109(5) 0.0228(5) 0.0051(4) 0.0083(4) -0.0003(4)
C1 0.0161(8) 0.0096(7) 0.0137(8) 0.0016(6) -0.0006(6) 0.0028(6)
B1 0.0122(8) 0.0107(8) 0.0126(8) -0.0003(7) -0.0012(7) 0.0004(7)
F2 0.0298(6) 0.0225(5) 0.0168(5) 0.0034(4) 0.0118(4) 0.0044(4)
N2 0.0172(7) 0.0155(7) 0.0150(7) -0.0025(6) -0.0009(6) 0.0036(6)
C2 0.0133(7) 0.0117(7) 0.0124(7) -0.0041(6) 0.0019(6) -0.0013(6)
C3 0.0136(8) 0.0110(7) 0.0146(8) -0.0019(6) -0.0015(6) 0.0021(6)
F3 0.0236(5) 0.0084(4) 0.0248(5) 0.0010(4) 0.0022(4) -0.0015(4)
N3 0.0221(8) 0.0194(7) 0.0192(8) 0.0000(6) 0.0040(6) 0.0039(6)
C4 0.0065(7) 0.0114(7) 0.0135(8) -0.0004(6) -0.0019(6) 0.0008(6)
C5 0.0115(7) 0.0098(7) 0.0178(8) 0.0035(6) 0.0004(6) 0.0003(6)
C6 0.0133(8) 0.0200(8) 0.0118(8) 0.0020(6) 0.0032(6) 0.0019(7)
C7 0.0120(8) 0.0136(8) 0.0151(8) -0.0038(6) -0.0014(6) 0.0030(6)
C9 0.0093(7) 0.0139(8) 0.0131(8) 0.0025(6) -0.0003(6) 0.0004(6)
C8 0.0098(7) 0.0093(7) 0.0198(8) 0.0018(6) -0.0021(6) -0.0013(6)

loop_
_atom_type_symbol
_atom_type_description
_atom_type_scat_dispersion_real
_atom_type_scat_dispersion_imag
_atom_type_scat_source
C C 0.0033 0.0016 'International Tables Vol C Tables 4.2.6.8 and 6.1.1.4'
H H 0.0000 0.0000 'International Tables Vol C Tables 4.2.6.8 and 6.1.1.4'
B B 0.0013 0.0007 'International Tables Vol C Tables 4.2.6.8 and 6.1.1.4'
N N 0.0061 0.0033 'International Tables Vol C Tables 4.2.6.8 and 6.1.1.4'
F F 0.0171 0.0103 'International Tables Vol C Tables 4.2.6.8 and 6.1.1.4'
K K 0.2009 0.2494 'International Tables Vol C Tables 4.2.6.8 and 6.1.1.4'

loop_
_geom_angle_atom_site_label_1
_geom_angle_atom_site_label_2
_geom_angle_atom_site_label_3
_geom_angle
_geom_angle_site_symmetry_1
_geom_angle_site_symmetry_3
F3 K1 F1 75.84(3) . 3_566
F3 K1 N2 132.00(4) . 2_655
F1 K1 N2 150.11(4) 3_566 2_655
F3 K1 N2 68.36(3) . 3_666
F1 K1 N2 110.78(4) 3_566 3_666
N2 K1 N2 77.47(3) 2_655 3_666
F3 K1 N3 72.15(4) . 3_665
F1 K1 N3 126.24(4) 3_566 3_665
N2 K1 N3 79.25(4) 2_655 3_665
N2 K1 N3 95.98(4) 3_666 3_665
F3 K1 N1 135.77(4) . 3_565
F1 K1 N1 81.65(4) 3_566 3_565
N2 K1 N1 81.93(4) 2_655 3_565
N2 K1 N1 155.84(4) 3_666 3_565
N3 K1 N1 92.41(4) 3_665 3_565
F3 K1 N1 117.59(4) . 2
F1 K1 N1 66.78(4) 3_566 2
N2 K1 N1 87.36(4) 2_655 2
N2 K1 N1 80.39(4) 3_666 2
N3 K1 N1 166.60(4) 3_665 2
N1 K1 N1 86.23(4) 3_565 2
F3 K1 F2 69.68(3) . 3_566
F1 K1 F2 50.55(3) 3_566 3_566
N2 K1 F2 139.90(3) 2_655 3_566
N2 K1 F2 137.38(3) 3_666 3_566
N3 K1 F2 77.99(4) 3_665 3_566
N1 K1 F2 66.59(3) 3_565 3_566
N1 K1 F2 113.42(4) 2 3_566
F3 K1 K1 86.83(2) . 4_576
F1 K1 K1 82.07(2) 3_566 4_576
N2 K1 K1 88.27(3) 2_655 4_576
N2 K1 K1 40.37(3) 3_666 4_576
N3 K1 K1 136.35(3) 3_665 4_576
N1 K1 K1 127.26(3) 3_565 4_576
N1 K1 K1 41.44(3) 2 4_576
F2 K1 K1 130.321(18) 3_566 4_576
F3 K1 K1 164.95(2) . 4_575
F1 K1 K1 114.90(2) 3_566 4_575
N2 K1 K1 40.90(3) 2_655 4_575
N2 K1 K1 114.28(3) 3_666 4_575
N3 K1 K1 92.80(3) 3_665 4_575
N1 K1 K1 42.50(3) 3_565 4_575
N1 K1 K1 77.22(3) 2 4_575
F2 K1 K1 108.169(18) 3_566 4_575
K1 K1 K1 104.631(14) 4_576 4_575
C1 N1 K1 129.16(12) . 3_565
C1 N1 K1 133.63(12) . 2_545
K1 N1 K1 96.07(4) 3_565 2_545
C5 F1 K1 120.12(8) . 3_566
N1 C1 B1 177.39(17) . .
C3 B1 C2 106.75(13) . .
C3 B1 C1 109.88(13) . .
C2 B1 C1 108.72(13) . .
C3 B1 C4 111.13(13) . .
C2 B1 C4 110.02(12) . .
C1 B1 C4 110.26(13) . .
C6 F2 K1 105.37(9) . 3_566
C2 N2 K1 123.01(11) . 2_645
C2 N2 K1 124.12(11) . 3_666
K1 N2 K1 98.74(4) 2_645 3_666
N2 C2 B1 176.85(16) . .
N3 C3 B1 176.92(16) . .
C8 F3 K1 148.17(9) . .
C3 N3 K1 119.42(12) . 3_665
C5 C4 C9 116.40(14) . .
C5 C4 B1 119.77(13) . .
C9 C4 B1 123.83(14) . .
F1 C5 C6 117.38(14) . .
F1 C5 C4 119.67(14) . .
C6 C5 C4 122.95(15) . .
F2 C6 C7 120.42(14) . .
F2 C6 C5 118.49(14) . .
C7 C6 C5 121.08(15) . .
C8 C7 C6 115.92(15) . .
C8 C7 H5 122.2(12) . .
C6 C7 H5 121.9(12) . .
C8 C9 C4 119.16(14) . .
C8 C9 H4 119.1(9) . .
C4 C9 H4 121.7(9) . .
F3 C8 C7 117.10(14) . .
F3 C8 C9 118.42(14) . .
C7 C8 C9 124.48(15) . .

loop_
_geom_bond_atom_site_label_1
_geom_bond_atom_site_label_2
_geom_bond_distance
_geom_bond_site_symmetry_2
K1 F3 2.7790(10) .
K1 F1 2.8130(10) 3_566
K1 N2 2.8188(14) 2_655
K1 N2 2.8492(14) 3_666
K1 N3 2.8532(15) 3_665
K1 N1 2.8628(14) 3_565
K1 N1 2.9222(15) 2
K1 F2 3.3012(11) 3_566
K1 K1 4.3015(4) 4_576
K1 K1 4.3015(4) 4_575
N1 C1 1.142(2) .
N1 K1 2.8628(14) 3_565
N1 K1 2.9222(15) 2_545
F1 C5 1.3604(17) .
F1 K1 2.8130(10) 3_566
C1 B1 1.605(2) .
B1 C3 1.599(2) .
B1 C2 1.602(2) .
B1 C4 1.618(2) .
F2 C6 1.3522(18) .
F2 K1 3.3013(11) 3_566
N2 C2 1.143(2) .
N2 K1 2.8187(14) 2_645
N2 K1 2.8493(14) 3_666
C3 N3 1.145(2) .
F3 C8 1.3641(17) .
N3 K1 2.8532(15) 3_665
C4 C5 1.385(2) .
C4 C9 1.402(2) .
C5 C6 1.377(2) .
C6 C7 1.377(2) .
C7 C8 1.376(2) .
C7 H5 0.93(2) .
C9 C8 1.377(2) .
C9 H4 0.990(16) .
